data_4116467
loop_
_publ_author_name
'Scott Lovell'
'Paramjeet Subramony'
'Bart Kahr'

_publ_contact_author
;
Bart Kahr
Departement of Chemistry
University of Washington
Box 351700
Seattle
WA 98195-1700
USA
;
_publ_contact_author_email kahr@gibbs.chem.washington.edu
_publ_contact_author_fax '(206) 865-8665'
_publ_contact_author_phone '(206) 616-8195'
_publ_section_title
;
 Poppy Acid: Synthesis and Crystal Chemistry
;
_journal_name_full 'Journal of the American Chemical Society'
_journal_page_first 7020
_journal_page_last 7025
_journal_paper_doi 10.1021/ja990402a
_journal_volume 121
_journal_year 1999
_chemical_formula_moiety 'C7 H3 O7^-^ K^+^ * H2O'
_chemical_formula_sum 'C7 H5 K O8'
_chemical_formula_weight 256.21
_chemical_name_systematic
;
    
 ?
    
;
_space_group_IT_number 14
_symmetry_cell_setting monoclinic
_symmetry_space_group_name_Hall '-P 2ybc'
_symmetry_space_group_name_H-M 'P 1 21/c 1'
_atom_sites_solution_hydrogens geom
_atom_sites_solution_primary direct
_atom_sites_solution_secondary difmap
_audit_creation_method SHELXL-97
_cell_angle_alpha 90.00
_cell_angle_beta 101.049(2)
_cell_angle_gamma 90.00
_cell_formula_units_Z 8
_cell_length_a 10.3391(2)
_cell_length_b 12.8377(6)
_cell_length_c 14.0874(6)
_cell_measurement_reflns_used 205
_cell_measurement_temperature 161(2)
_cell_volume 1835.16(12)
_computing_cell_refinement 'HKL SCALEPACK'
_computing_data_collection KappaCCD
_computing_data_reduction DENZO
_computing_molecular_graphics 'maXus, Zortep'
_computing_publication_material 'SHELXL-97 (Sheldrick, 1997)'
_computing_structure_refinement 'SHELXL-97 (Sheldrick, 1997)'
_computing_structure_solution SIR92
_diffrn_ambient_temperature 161(2)
_diffrn_measured_fraction_theta_full 0.744
_diffrn_measured_fraction_theta_max 0.744
_diffrn_measurement_device_type 'Nonius KappaCCD'
_diffrn_measurement_method '\w scans'
_diffrn_radiation_monochromator graphite
_diffrn_radiation_source 'fine-focus sealed tube'
_diffrn_radiation_type MoK\a
_diffrn_radiation_wavelength 0.71070
_diffrn_reflns_av_R_equivalents 0.030
_diffrn_reflns_av_sigmaI/netI 0.0469
_diffrn_reflns_limit_h_max 11
_diffrn_reflns_limit_h_min -11
_diffrn_reflns_limit_k_max 15
_diffrn_reflns_limit_k_min -15
_diffrn_reflns_limit_l_max 16
_diffrn_reflns_limit_l_min -17
_diffrn_reflns_number 27866
_diffrn_reflns_theta_full 27.95
_diffrn_reflns_theta_max 27.95
_diffrn_reflns_theta_min 3.14
_exptl_absorpt_coefficient_mu 0.608
_exptl_absorpt_correction_type none
_exptl_crystal_colour off-white
_exptl_crystal_density_diffrn 1.855
_exptl_crystal_description plate
_exptl_crystal_F_000 1040
_exptl_crystal_size_max 0.23
_exptl_crystal_size_mid 0.23
_exptl_crystal_size_min 0.05
_refine_diff_density_max 1.331
_refine_diff_density_min -0.544
_refine_diff_density_rms 0.095
_refine_ls_extinction_method none
_refine_ls_goodness_of_fit_ref 1.034
_refine_ls_hydrogen_treatment 'H atoms riding'
_refine_ls_matrix_type full
_refine_ls_number_parameters 289
_refine_ls_number_reflns 3422
_refine_ls_number_restraints 0
_refine_ls_restrained_S_all 1.034
_refine_ls_R_factor_all 0.0747
_refine_ls_R_factor_gt 0.0488
_refine_ls_shift/su_max 0.002
_refine_ls_shift/su_mean 0.000
_refine_ls_structure_factor_coef Fsqd
_refine_ls_weighting_details 'w=1/[\s^2^(Fo^2^)+(0.1008P)^2^+0.0000P] where P=(Fo^2^+2Fc^2^)/3'
_refine_ls_weighting_scheme calc
_refine_ls_wR_factor_gt 0.1325
_refine_ls_wR_factor_ref 0.1460
_reflns_number_gt 2506
_reflns_number_total 3422
_reflns_threshold_expression >2sigma(I)
_cod_data_source_file ja990402a_5.cif
_cod_data_source_block shelxl
_cod_depositor_comments
;
The following automatic conversions were performed:

'_refine_ls_weighting_scheme' value 'calc
w=1/[\s^2^(Fo^2^)+(0.1008P)^2^+0.0000P] where P=(Fo^2^+2Fc^2^)/3' was
changed to 'calc'. New tag '_refine_ls_weighting_details' was
created. The value of the new tag was set to
'w=1/[\s^2^(Fo^2^)+(0.1008P)^2^+0.0000P] where P=(Fo^2^+2Fc^2^)/3'.

Automatic conversion script
Id: cif_fix_values 3143 2015-03-26 13:38:13Z robertas 
;
_cod_original_sg_symbol_H-M 'P 21/c'
_cod_database_code 4116467

loop_
_symmetry_equiv_pos_as_xyz
'x, y, z'
'-x, y+1/2, -z+1/2'
'-x, -y, -z'
'x, -y-1/2, z-1/2'

loop_
_atom_site_label
_atom_site_type_symbol
_atom_site_fract_x
_atom_site_fract_y
_atom_site_fract_z
_atom_site_U_iso_or_equiv
_atom_site_adp_type
_atom_site_occupancy
_atom_site_calc_flag
_atom_site_refinement_flags
C1 C 1.1224(3) 0.3133(2) 0.7888(2) 0.0216(7) Uani 1 d .
C2 C 1.0035(3) 0.3290(2) 0.8385(2) 0.0209(7) Uani 1 d .
C3 C 0.8719(3) 0.3210(2) 0.7830(2) 0.0207(7) Uani 1 d .
C4 C 0.8123(3) 0.3032(3) 0.6870(2) 0.0228(7) Uani 1 d .
C5 C 0.6737(3) 0.3013(3) 0.6828(2) 0.0247(7) Uani 1 d .
H5 H 0.6005 0.2844 0.6259 0.027 Uiso 1 d R
C6 C 0.6572(3) 0.3170(2) 0.7751(2) 0.0230(7) Uani 1 d .
C7 C 0.5420(3) 0.3218(2) 0.8228(3) 0.0249(7) Uani 1 d .
C8 C 1.2490(3) 0.0633(2) 0.7752(2) 0.0229(7) Uani 1 d .
C9 C 1.1047(3) 0.0652(2) 0.7228(2) 0.0207(7) Uani 1 d .
C10 C 1.0018(3) 0.0655(2) 0.7798(2) 0.0213(7) Uani 1 d .
C11 C 0.9944(3) 0.0777(2) 0.8769(2) 0.0230(7) Uani 1 d .
C12 C 0.8578(3) 0.0796(2) 0.8821(2) 0.0233(7) Uani 1 d .
H12 H 0.8086 0.0853 0.9464 0.026 Uiso 1 d R
C13 C 0.7927(3) 0.0672(2) 0.7895(2) 0.0209(7) Uani 1 d .
C14 C 0.6512(3) 0.0611(2) 0.7438(2) 0.0216(7) Uani 1 d .
O1 O 1.1045(2) 0.30963(19) 0.69874(16) 0.0276(5) Uani 1 d .
O2 O 1.2316(2) 0.3059(2) 0.84568(17) 0.0309(6) Uani 1 d .
O3 O 1.0227(2) 0.34773(19) 0.92554(16) 0.0286(5) Uani 1 d .
O4 O 0.8688(2) 0.29013(19) 0.61002(17) 0.0305(6) Uani 1 d .
H4 H 0.9649 0.2992 0.6403 0.046 Uiso 1 d R
O5 O 0.77452(19) 0.32995(17) 0.83657(15) 0.0222(5) Uani 1 d .
O6 O 0.5549(2) 0.33876(19) 0.90820(17) 0.0308(6) Uani 1 d .
O7 O 0.4288(2) 0.30696(19) 0.76166(16) 0.0294(6) Uani 1 d .
H7 H 0.3440 0.3155 0.8006 0.044 Uiso 1 d R
O8 O 1.3326(2) 0.07247(19) 0.72142(17) 0.0309(6) Uani 1 d .
O9 O 1.2765(2) 0.05100(19) 0.86463(17) 0.0317(6) Uani 1 d .
O10 O 1.0784(2) 0.06589(18) 0.63416(16) 0.0261(5) Uani 1 d .
O11 O 1.0916(2) 0.08806(19) 0.95254(16) 0.0281(5) Uani 1 d .
H11 H 1.1663 0.0637 0.9212 0.042 Uiso 1 d R
O12 O 0.8757(2) 0.05854(16) 0.72626(15) 0.0215(5) Uani 1 d .
O13 O 0.6177(2) 0.05197(19) 0.65686(16) 0.0306(6) Uani 1 d .
O14 O 0.5707(2) 0.06738(18) 0.80623(17) 0.0288(6) Uani 1 d .
H14 H 0.4586 0.0569 0.7636 0.043 Uiso 1 d R
O15 O 0.4111(3) 0.3920(2) 0.54542(19) 0.0446(7) Uani 1 d .
H15A H 0.4012 0.4252 0.4794 0.067 Uiso 1 d R
H15B H 0.4135 0.4514 0.5927 0.067 Uiso 1 d R
O16 O 0.3807(2) 0.07902(19) 0.52273(16) 0.0291(5) Uani 1 d .
H16A H 0.4482 0.0606 0.5821 0.044 Uiso 1 d R
H16B H 0.4254 0.1074 0.4704 0.044 Uiso 1 d R
K1 K 0.23650(7) 0.23471(6) 0.56173(5) 0.0276(2) Uani 1 d .
K2 K 0.19102(7) -0.06661(6) 0.48256(5) 0.0314(2) Uani 1 d .

loop_
_atom_site_aniso_label
_atom_site_aniso_U_11
_atom_site_aniso_U_22
_atom_site_aniso_U_33
_atom_site_aniso_U_23
_atom_site_aniso_U_13
_atom_site_aniso_U_12
C1 0.0166(17) 0.0199(17) 0.0275(18) 0.0017(13) 0.0021(12) -0.0004(12)
C2 0.0193(16) 0.0186(16) 0.0244(18) 0.0017(13) 0.0031(12) 0.0035(11)
C3 0.0160(16) 0.0241(17) 0.0243(17) -0.0004(13) 0.0094(12) 0.0020(12)
C4 0.0193(17) 0.0255(18) 0.0245(17) 0.0007(14) 0.0064(12) 0.0012(12)
C5 0.0190(17) 0.0252(18) 0.0297(18) -0.0015(14) 0.0042(13) -0.0006(12)
C6 0.0190(16) 0.0220(17) 0.0279(18) 0.0001(14) 0.0043(12) 0.0008(12)
C7 0.0199(18) 0.0198(17) 0.035(2) -0.0026(14) 0.0052(13) 0.0003(12)
C8 0.0196(17) 0.0236(18) 0.0261(18) -0.0013(13) 0.0058(13) -0.0004(12)
C9 0.0184(17) 0.0191(17) 0.0244(17) 0.0009(13) 0.0037(12) -0.0013(11)
C10 0.0158(16) 0.0238(17) 0.0229(16) 0.0019(13) 0.0002(12) 0.0001(11)
C11 0.0209(17) 0.0227(17) 0.0248(17) 0.0028(13) 0.0028(12) -0.0011(12)
C12 0.0212(17) 0.0238(18) 0.0256(17) 0.0028(13) 0.0064(13) 0.0016(12)
C13 0.0191(17) 0.0233(17) 0.0213(16) 0.0031(13) 0.0058(12) -0.0009(12)
C14 0.0164(17) 0.0233(17) 0.0261(18) -0.0007(13) 0.0065(12) -0.0004(11)
O1 0.0209(12) 0.0358(14) 0.0266(13) -0.0035(10) 0.0057(9) -0.0024(9)
O2 0.0173(12) 0.0452(15) 0.0301(13) -0.0017(11) 0.0045(9) 0.0017(10)
O3 0.0184(11) 0.0420(15) 0.0254(13) -0.0038(11) 0.0039(9) 0.0039(9)
O4 0.0201(12) 0.0475(16) 0.0246(12) -0.0022(11) 0.0061(9) 0.0018(10)
O5 0.0153(11) 0.0253(12) 0.0262(12) -0.0021(9) 0.0041(8) 0.0014(8)
O6 0.0209(12) 0.0414(15) 0.0307(14) -0.0064(11) 0.0063(9) 0.0005(9)
O7 0.0158(12) 0.0398(15) 0.0325(14) -0.0032(11) 0.0041(9) -0.0007(9)
O8 0.0187(12) 0.0449(16) 0.0303(13) 0.0027(11) 0.0076(9) -0.0003(9)
O9 0.0232(13) 0.0438(16) 0.0268(13) -0.0011(11) 0.0018(9) 0.0014(10)
O10 0.0255(12) 0.0305(14) 0.0226(12) 0.0006(10) 0.0053(9) -0.0005(9)
O11 0.0202(12) 0.0389(14) 0.0236(12) -0.0016(10) 0.0000(9) 0.0010(9)
O12 0.0161(11) 0.0285(13) 0.0197(11) -0.0004(9) 0.0031(8) -0.0007(8)
O13 0.0215(13) 0.0430(15) 0.0260(13) -0.0058(11) 0.0016(9) 0.0012(9)
O14 0.0192(12) 0.0393(15) 0.0289(13) 0.0027(11) 0.0067(9) 0.0012(9)
O15 0.0437(16) 0.0509(18) 0.0349(15) 0.0054(13) -0.0034(12) -0.0040(13)
O16 0.0218(12) 0.0399(15) 0.0255(13) 0.0022(10) 0.0042(9) 0.0025(9)
K1 0.0253(4) 0.0311(4) 0.0269(4) -0.0018(3) 0.0062(3) 0.0019(3)
K2 0.0252(4) 0.0424(5) 0.0261(4) 0.0027(3) 0.0033(3) -0.0038(3)

loop_
_atom_type_symbol
_atom_type_description
_atom_type_scat_dispersion_real
_atom_type_scat_dispersion_imag
_atom_type_scat_source
C C 0.0033 0.0016 'International Tables Vol C Tables 4.2.6.8 and 6.1.1.4'
H H 0.0000 0.0000 'International Tables Vol C Tables 4.2.6.8 and 6.1.1.4'
O O 0.0106 0.0060 'International Tables Vol C Tables 4.2.6.8 and 6.1.1.4'
K K 0.1484 0.1585 'International Tables Vol C Tables 4.2.6.8 and 6.1.1.4'

loop_
_geom_angle_atom_site_label_1
_geom_angle_atom_site_label_2
_geom_angle_atom_site_label_3
_geom_angle
_geom_angle_site_symmetry_1
_geom_angle_site_symmetry_3
O1 C1 O2 125.8(3) . .
O1 C1 C2 119.4(3) . .
O2 C1 C2 114.8(3) . .
O3 C2 C3 120.8(3) . .
O3 C2 C1 119.2(3) . .
C3 C2 C1 119.9(3) . .
O5 C3 C4 108.2(3) . .
O5 C3 C2 114.3(3) . .
C4 C3 C2 137.4(3) . .
O4 C4 C3 128.9(3) . .
O4 C4 C5 123.8(3) . .
C3 C4 C5 107.3(3) . .
C6 C5 C4 105.5(3) . .
C5 C6 O5 111.6(3) . .
C5 C6 C7 134.6(3) . .
O5 C6 C7 113.8(3) . .
O6 C7 O7 126.1(3) . .
O6 C7 C6 121.2(3) . .
O7 C7 C6 112.7(3) . .
O9 C8 O8 124.7(3) . .
O9 C8 C9 120.1(3) . .
O8 C8 C9 115.2(3) . .
O10 C9 C10 121.4(3) . .
O10 C9 C8 119.7(3) . .
C10 C9 C8 118.9(3) . .
O12 C10 C11 108.6(3) . .
O12 C10 C9 114.5(3) . .
C11 C10 C9 136.7(3) . .
O11 C11 C10 128.7(3) . .
O11 C11 C12 124.2(3) . .
C10 C11 C12 107.1(3) . .
C13 C12 C11 105.2(3) . .
O12 C13 C12 112.4(3) . .
O12 C13 C14 114.0(3) . .
C12 C13 C14 133.6(3) . .
O13 C14 O14 125.6(3) . .
O13 C14 C13 120.7(3) . .
O14 C14 C13 113.7(3) . .
C1 O1 K1 137.07(19) . 1_655
C1 O2 K1 119.01(19) . 4_666
C2 O3 K1 123.93(19) . 4_666
C2 O3 K2 120.98(18) . 2_656
K1 O3 K2 112.98(8) 4_666 2_656
C2 O3 K2 112.6(2) . 4_666
K1 O3 K2 81.26(6) 4_666 4_666
K2 O3 K2 88.88(6) 2_656 4_666
C4 O4 K2 111.55(19) . 3_656
C6 O5 C3 107.3(2) . .
C6 O5 K2 124.99(18) . 2_656
C3 O5 K2 123.64(18) . 2_656
C7 O6 K2 119.9(2) . 2_656
C7 O7 K1 156.75(19) . .
C8 O8 K1 109.88(19) . 1_655
C9 O10 K2 124.63(19) . 3_656
C9 O10 K1 108.81(19) . 1_655
K2 O10 K1 108.96(7) 3_656 1_655
C9 O10 K2 130.8(2) . 1_655
K2 O10 K2 93.24(6) 3_656 1_655
K1 O10 K2 82.11(6) 1_655 1_655
C11 O11 K1 136.1(2) . 4_666
C13 O12 C10 106.7(2) . .
C13 O12 K2 127.46(18) . 3_656
C10 O12 K2 124.73(18) . 3_656
C14 O13 K2 123.3(2) . 3_656
K1 O16 K2 98.84(7) . .
O16 K1 O1 142.82(8) . 1_455
O16 K1 O15 97.70(8) . .
O1 K1 O15 102.99(8) 1_455 .
O16 K1 O3 88.53(7) . 4_465
O1 K1 O3 100.27(7) 1_455 4_465
O15 K1 O3 131.03(8) . 4_465
O16 K1 O11 136.47(7) . 4_465
O1 K1 O11 80.03(7) 1_455 4_465
O15 K1 O11 70.71(7) . 4_465
O3 K1 O11 71.76(7) 4_465 4_465
O16 K1 O10 83.63(7) . 1_455
O1 K1 O10 68.78(7) 1_455 1_455
O15 K1 O10 165.09(7) . 1_455
O3 K1 O10 63.73(6) 4_465 1_455
O11 K1 O10 118.19(6) 4_465 1_455
O16 K1 O2 64.19(7) . 4_465
O1 K1 O2 147.04(7) 1_455 4_465
O15 K1 O2 85.89(7) . 4_465
O3 K1 O2 53.54(6) 4_465 4_465
O11 K1 O2 73.04(7) 4_465 4_465
O10 K1 O2 107.84(7) 1_455 4_465
O16 K1 O8 61.34(7) . 1_455
O1 K1 O8 81.82(7) 1_455 1_455
O15 K1 O8 115.59(7) . 1_455
O3 K1 O8 109.94(7) 4_465 1_455
O11 K1 O8 161.76(7) 4_465 1_455
O10 K1 O8 52.16(6) 1_455 1_455
O2 K1 O8 123.24(7) 4_465 1_455
O16 K1 O7 96.96(7) . .
O1 K1 O7 66.12(6) 1_455 .
O15 K1 O7 63.94(7) . .
O3 K1 O7 163.35(6) 4_465 .
O11 K1 O7 113.07(7) 4_465 .
O10 K1 O7 101.14(6) 1_455 .
O2 K1 O7 142.65(6) 4_465 .
O8 K1 O7 60.25(6) 1_455 .
O16 K1 K2 41.28(5) . .
O1 K1 K2 118.96(5) 1_455 .
O15 K1 K2 136.57(7) . .
O3 K1 K2 54.59(5) 4_465 .
O11 K1 K2 124.68(5) 4_465 .
O10 K1 K2 50.20(4) 1_455 .
O2 K1 K2 65.46(5) 4_465 .
O8 K1 K2 63.77(5) 1_455 .
O7 K1 K2 122.18(5) . .
O16 K1 K2 100.08(5) . 3_556
O1 K1 K2 71.48(5) 1_455 3_556
O15 K1 K2 155.99(6) . 3_556
O3 K1 K2 34.41(5) 4_465 3_556
O11 K1 K2 85.28(5) 4_465 3_556
O10 K1 K2 35.13(4) 1_455 3_556
O2 K1 K2 87.46(4) 4_465 3_556
O8 K1 K2 87.23(4) 1_455 3_556
O7 K1 K2 128.94(4) . 3_556
K2 K1 K2 58.804(19) . 3_556
O16 K2 O5 100.11(7) . 2_646
O16 K2 O12 102.19(7) . 3_656
O5 K2 O12 153.59(7) 2_646 3_656
O16 K2 O10 133.42(7) . 3_656
O5 K2 O10 116.42(6) 2_646 3_656
O12 K2 O10 54.38(6) 3_656 3_656
O16 K2 O3 137.48(7) . 2_646
O5 K2 O3 53.99(6) 2_646 2_646
O12 K2 O3 113.79(6) 3_656 2_646
O10 K2 O3 62.83(6) 3_656 2_646
O16 K2 O6 69.27(7) . 2_646
O5 K2 O6 53.75(6) 2_646 2_646
O12 K2 O6 123.03(7) 3_656 2_646
O10 K2 O6 156.56(7) 3_656 2_646
O3 K2 O6 105.92(7) 2_646 2_646
O16 K2 O13 63.64(7) . 3_656
O5 K2 O13 128.52(6) 2_646 3_656
O12 K2 O13 53.12(6) 3_656 3_656
O10 K2 O13 107.49(6) 3_656 3_656
O3 K2 O13 158.45(7) 2_646 3_656
O6 K2 O13 75.28(6) 2_646 3_656
O16 K2 O10 80.20(7) . 1_455
O5 K2 O10 68.88(6) 2_646 1_455
O12 K2 O10 128.93(6) 3_656 1_455
O10 K2 O10 86.76(6) 3_656 1_455
O3 K2 O10 59.94(6) 2_646 1_455
O6 K2 O10 105.73(6) 2_646 1_455
O13 K2 O10 141.21(7) 3_656 1_455
O16 K2 O4 142.58(7) . 3_656
O5 K2 O4 85.79(7) 2_646 3_656
O12 K2 O4 67.88(6) 3_656 3_656
O10 K2 O4 71.59(6) 3_656 3_656
O3 K2 O4 75.02(6) 2_646 3_656
O6 K2 O4 85.85(7) 2_646 3_656
O13 K2 O4 83.68(6) 3_656 3_656
O10 K2 O4 134.97(6) 1_455 3_656
O16 K2 O3 77.87(6) . 4_465
O5 K2 O3 125.69(6) 2_646 4_465
O12 K2 O3 73.26(6) 3_656 4_465
O10 K2 O3 57.84(6) 3_656 4_465
O3 K2 O3 91.12(6) 2_646 4_465
O6 K2 O3 145.52(6) 2_646 4_465
O13 K2 O3 99.58(6) 3_656 4_465
O10 K2 O3 57.19(6) 1_455 4_465
O4 K2 O3 128.00(6) 3_656 4_465
O16 K2 K1 39.88(5) . .
O5 K2 K1 102.30(5) 2_646 .
O12 K2 K1 103.86(5) 3_656 .
O10 K2 K1 101.47(5) 3_656 .
O3 K2 K1 106.93(5) 2_646 .
O6 K2 K1 101.56(5) 2_646 .
O13 K2 K1 93.64(5) 3_656 .
O10 K2 K1 47.70(4) 1_455 .
O4 K2 K1 171.25(5) 3_656 .
O3 K2 K1 44.15(4) 4_465 .
O16 K2 K2 109.80(6) . 3_556
O5 K2 K2 92.43(5) 2_646 3_556
O12 K2 K2 93.17(5) 3_656 3_556
O10 K2 K2 44.93(4) 3_656 3_556
O3 K2 K2 48.75(5) 2_646 3_556
O6 K2 K2 143.59(5) 2_646 3_556
O13 K2 K2 138.77(5) 3_656 3_556
O10 K2 K2 41.84(4) 1_455 3_556
O4 K2 K2 106.79(5) 3_656 3_556
O3 K2 K2 42.37(4) 4_465 3_556
K1 K2 K2 69.93(2) . 3_556

loop_
_geom_bond_atom_site_label_1
_geom_bond_atom_site_label_2
_geom_bond_distance
_geom_bond_site_symmetry_2
C1 O1 1.248(4) .
C1 O2 1.257(4) .
C1 C2 1.540(4) .
C2 O3 1.228(4) .
C2 C3 1.437(4) .
C3 O5 1.374(3) .
C3 C4 1.393(4) .
C4 O4 1.337(4) .
C4 C5 1.424(4) .
C5 C6 1.358(5) .
C6 O5 1.359(4) .
C6 C7 1.477(4) .
C7 O6 1.204(4) .
C7 O7 1.327(4) .
C8 O9 1.247(4) .
C8 O8 1.260(4) .
C8 C9 1.533(4) .
C9 O10 1.226(4) .
C9 C10 1.449(4) .
C10 O12 1.379(4) .
C10 C11 1.394(4) .
C11 O11 1.324(4) .
C11 C12 1.428(4) .
C12 C13 1.358(4) .
C13 O12 1.354(4) .
C13 C14 1.482(4) .
C14 O13 1.213(4) .
C14 O14 1.324(4) .
O1 K1 2.743(2) 1_655
O2 K1 3.079(2) 4_666
O3 K1 2.839(2) 4_666
O3 K2 2.977(2) 2_656
O3 K2 3.322(3) 4_666
O4 K2 3.163(3) 3_656
O5 K2 2.835(2) 2_656
O6 K2 3.032(2) 2_656
O7 K1 3.256(2) .
O8 K1 3.087(2) 1_655
O10 K2 2.951(2) 3_656
O10 K1 3.008(2) 1_655
O10 K2 3.124(2) 1_655
O11 K1 2.984(2) 4_666
O12 K2 2.892(2) 3_656
O13 K2 3.048(2) 3_656
O15 K1 2.747(3) .
O16 K1 2.614(2) .
O16 K2 2.690(2) .
K1 O1 2.743(2) 1_455
K1 O3 2.839(2) 4_465
K1 O11 2.984(2) 4_465
K1 O10 3.008(2) 1_455
K1 O2 3.079(2) 4_465
K1 O8 3.087(2) 1_455
K1 K2 4.0284(11) .
K1 K2 4.8503(10) 3_556
K2 O5 2.835(2) 2_646
K2 O12 2.892(2) 3_656
K2 O10 2.951(2) 3_656
K2 O3 2.977(2) 2_646
K2 O6 3.032(2) 2_646
K2 O13 3.048(2) 3_656
K2 O10 3.124(2) 1_455
K2 O4 3.164(3) 3_656
K2 O3 3.322(3) 4_465
K2 K2 4.4173(15) 3_556

loop_
_geom_torsion_atom_site_label_1
_geom_torsion_atom_site_label_2
_geom_torsion_atom_site_label_3
_geom_torsion_atom_site_label_4
_geom_torsion
_geom_torsion_site_symmetry_1
_geom_torsion_site_symmetry_4
O1 C1 C2 O3 -169.5(3) . .
O2 C1 C2 O3 10.1(4) . .
O1 C1 C2 C3 10.9(4) . .
O2 C1 C2 C3 -169.5(3) . .
O3 C2 C3 O5 -3.5(4) . .
C1 C2 C3 O5 176.1(3) . .
O3 C2 C3 C4 178.8(4) . .
C1 C2 C3 C4 -1.7(6) . .
O5 C3 C4 O4 179.7(3) . .
C2 C3 C4 O4 -2.4(7) . .
O5 C3 C4 C5 -0.1(4) . .
C2 C3 C4 C5 177.8(4) . .
O4 C4 C5 C6 179.8(3) . .
C3 C4 C5 C6 -0.4(4) . .
C4 C5 C6 O5 0.8(4) . .
C4 C5 C6 C7 -178.3(4) . .
C5 C6 C7 O6 -178.9(4) . .
O5 C6 C7 O6 2.0(5) . .
C5 C6 C7 O7 0.4(5) . .
O5 C6 C7 O7 -178.8(3) . .
O9 C8 C9 O10 -172.1(3) . .
O8 C8 C9 O10 6.4(4) . .
O9 C8 C9 C10 7.5(4) . .
O8 C8 C9 C10 -173.9(3) . .
O10 C9 C10 O12 4.8(4) . .
C8 C9 C10 O12 -174.8(3) . .
O10 C9 C10 C11 -170.2(3) . .
C8 C9 C10 C11 10.2(5) . .
O12 C10 C11 O11 -179.5(3) . .
C9 C10 C11 O11 -4.3(6) . .
O12 C10 C11 C12 -0.8(3) . .
C9 C10 C11 C12 174.3(4) . .
O11 C11 C12 C13 179.6(3) . .
C10 C11 C12 C13 0.8(4) . .
C11 C12 C13 O12 -0.5(4) . .
C11 C12 C13 C14 179.4(3) . .
O12 C13 C14 O13 -1.8(4) . .
C12 C13 C14 O13 178.3(3) . .
O12 C13 C14 O14 178.6(3) . .
C12 C13 C14 O14 -1.3(5) . .
O2 C1 O1 K1 21.4(5) . 1_655
C2 C1 O1 K1 -159.1(2) . 1_655
O1 C1 O2 K1 -165.4(2) . 4_666
C2 C1 O2 K1 15.1(3) . 4_666
C3 C2 O3 K1 145.6(2) . 4_666
C1 C2 O3 K1 -33.9(4) . 4_666
C3 C2 O3 K2 -16.7(4) . 2_656
C1 C2 O3 K2 163.74(19) . 2_656
C3 C2 O3 K2 -119.7(3) . 4_666
C1 C2 O3 K2 60.7(3) . 4_666
C3 C4 O4 K2 117.4(3) . 3_656
C5 C4 O4 K2 -62.8(4) . 3_656
C5 C6 O5 C3 -0.9(4) . .
C7 C6 O5 C3 178.5(3) . .
C5 C6 O5 K2 157.1(2) . 2_656
C7 C6 O5 K2 -23.6(4) . 2_656
C4 C3 O5 C6 0.6(3) . .
C2 C3 O5 C6 -177.8(3) . .
C4 C3 O5 K2 -157.8(2) . 2_656
C2 C3 O5 K2 23.8(3) . 2_656
O7 C7 O6 K2 -161.3(3) . 2_656
C6 C7 O6 K2 17.8(4) . 2_656
O6 C7 O7 K1 -163.9(3) . .
C6 C7 O7 K1 16.9(7) . .
O9 C8 O8 K1 -141.8(3) . 1_655
C9 C8 O8 K1 39.8(3) . 1_655
C10 C9 O10 K2 -0.5(4) . 3_656
C8 C9 O10 K2 179.10(19) . 3_656
C10 C9 O10 K1 130.2(3) . 1_655
C8 C9 O10 K1 -50.2(3) . 1_655
C10 C9 O10 K2 -133.9(2) . 1_655
C8 C9 O10 K2 45.7(4) . 1_655
C10 C11 O11 K1 92.6(4) . 4_666
C12 C11 O11 K1 -85.9(4) . 4_666
C12 C13 O12 C10 0.0(3) . .
C14 C13 O12 C10 -179.9(3) . .
C12 C13 O12 K2 -168.4(2) . 3_656
C14 C13 O12 K2 11.6(4) . 3_656
C11 C10 O12 C13 0.5(3) . .
C9 C10 O12 C13 -175.8(3) . .
C11 C10 O12 K2 169.37(18) . 3_656
C9 C10 O12 K2 -7.0(3) . 3_656
O14 C14 O13 K2 171.8(2) . 3_656
C13 C14 O13 K2 -7.8(4) . 3_656
K2 O16 K1 O1 73.30(13) . 1_455
K2 O16 K1 O15 -163.09(8) . .
K2 O16 K1 O3 -31.85(7) . 4_465
K2 O16 K1 O11 -93.06(11) . 4_465
K2 O16 K1 O10 31.88(7) . 1_455
K2 O16 K1 O2 -81.47(8) . 4_465
K2 O16 K1 O8 81.90(8) . 1_455
K2 O16 K1 O7 132.38(7) . .
K2 O16 K1 K2 0.71(7) . 3_556
C7 O7 K1 O16 31.9(5) . .
C7 O7 K1 O1 177.4(5) . 1_455
C7 O7 K1 O15 -63.3(5) . .
C7 O7 K1 O3 140.5(5) . 4_465
C7 O7 K1 O11 -115.8(5) . 4_465
C7 O7 K1 O10 116.8(5) . 1_455
C7 O7 K1 O2 -23.8(6) . 4_465
C7 O7 K1 O8 83.2(5) . 1_455
C7 O7 K1 K2 67.1(5) . .
C7 O7 K1 K2 140.9(5) . 3_556
K1 O16 K2 O5 -97.14(8) . 2_646
K1 O16 K2 O12 97.11(8) . 3_656
K1 O16 K2 O10 45.13(12) . 3_656
K1 O16 K2 O3 -50.71(13) . 2_646
K1 O16 K2 O6 -141.93(9) . 2_646
K1 O16 K2 O13 134.71(9) . 3_656
K1 O16 K2 O10 -30.85(7) . 1_455
K1 O16 K2 O4 166.53(8) . 3_656
K1 O16 K2 O3 27.46(6) . 4_465
K1 O16 K2 K2 -0.82(8) . 3_556
O1 K1 K2 O16 -138.58(10) 1_455 .
O15 K1 K2 O16 24.79(11) . .
O3 K1 K2 O16 139.66(9) 4_465 .
O11 K1 K2 O16 123.23(10) 4_465 .
O10 K1 K2 O16 -136.91(10) 1_455 .
O2 K1 K2 O16 78.14(9) 4_465 .
O8 K1 K2 O16 -75.57(9) 1_455 .
O7 K1 K2 O16 -60.03(9) . .
K2 K1 K2 O16 -179.18(8) 3_556 .
O16 K1 K2 O5 91.10(9) . 2_646
O1 K1 K2 O5 -47.49(7) 1_455 2_646
O15 K1 K2 O5 115.89(9) . 2_646
O3 K1 K2 O5 -129.24(7) 4_465 2_646
O11 K1 K2 O5 -145.67(7) 4_465 2_646
O10 K1 K2 O5 -45.81(7) 1_455 2_646
O2 K1 K2 O5 169.24(6) 4_465 2_646
O8 K1 K2 O5 15.52(6) 1_455 2_646
O7 K1 K2 O5 31.06(7) . 2_646
K2 K1 K2 O5 -88.08(5) 3_556 2_646
O16 K1 K2 O12 -92.51(9) . 3_656
O1 K1 K2 O12 128.90(7) 1_455 3_656
O15 K1 K2 O12 -67.72(10) . 3_656
O3 K1 K2 O12 47.15(7) 4_465 3_656
O11 K1 K2 O12 30.72(7) 4_465 3_656
O10 K1 K2 O12 130.58(7) 1_455 3_656
O2 K1 K2 O12 -14.37(6) 4_465 3_656
O8 K1 K2 O12 -168.08(6) 1_455 3_656
O7 K1 K2 O12 -152.54(7) . 3_656
K2 K1 K2 O12 88.31(5) 3_556 3_656
O16 K1 K2 O10 -148.31(9) . 3_656
O1 K1 K2 O10 73.10(8) 1_455 3_656
O15 K1 K2 O10 -123.52(9) . 3_656
O3 K1 K2 O10 -8.65(7) 4_465 3_656
O11 K1 K2 O10 -25.08(8) 4_465 3_656
O10 K1 K2 O10 74.78(8) 1_455 3_656
O2 K1 K2 O10 -70.17(6) 4_465 3_656
O8 K1 K2 O10 136.11(6) 1_455 3_656
O7 K1 K2 O10 151.65(7) . 3_656
K2 K1 K2 O10 32.51(4) 3_556 3_656
O16 K1 K2 O3 146.86(9) . 2_646
O1 K1 K2 O3 8.27(8) 1_455 2_646
O15 K1 K2 O3 171.65(9) . 2_646
O3 K1 K2 O3 -73.48(8) 4_465 2_646
O11 K1 K2 O3 -89.91(8) 4_465 2_646
O10 K1 K2 O3 9.95(7) 1_455 2_646
O2 K1 K2 O3 -135.00(7) 4_465 2_646
O8 K1 K2 O3 71.28(7) 1_455 2_646
O7 K1 K2 O3 86.82(7) . 2_646
K2 K1 K2 O3 -32.32(5) 3_556 2_646
O16 K1 K2 O6 36.07(9) . 2_646
O1 K1 K2 O6 -102.52(7) 1_455 2_646
O15 K1 K2 O6 60.86(10) . 2_646
O3 K1 K2 O6 175.73(7) 4_465 2_646
O11 K1 K2 O6 159.30(7) 4_465 2_646
O10 K1 K2 O6 -100.84(7) 1_455 2_646
O2 K1 K2 O6 114.21(7) 4_465 2_646
O8 K1 K2 O6 -39.51(6) 1_455 2_646
O7 K1 K2 O6 -23.97(7) . 2_646
K2 K1 K2 O6 -143.11(5) 3_556 2_646
O16 K1 K2 O13 -39.64(9) . 3_656
O1 K1 K2 O13 -178.23(7) 1_455 3_656
O15 K1 K2 O13 -14.85(9) . 3_656
O3 K1 K2 O13 100.02(7) 4_465 3_656
O11 K1 K2 O13 83.59(7) 4_465 3_656
O10 K1 K2 O13 -176.55(7) 1_455 3_656
O2 K1 K2 O13 38.50(6) 4_465 3_656
O8 K1 K2 O13 -115.21(6) 1_455 3_656
O7 K1 K2 O13 -99.68(7) . 3_656
K2 K1 K2 O13 141.18(5) 3_556 3_656
O16 K1 K2 O10 136.91(10) . 1_455
O1 K1 K2 O10 -1.68(8) 1_455 1_455
O15 K1 K2 O10 161.70(10) . 1_455
O3 K1 K2 O10 -83.43(8) 4_465 1_455
O11 K1 K2 O10 -99.86(8) 4_465 1_455
O2 K1 K2 O10 -144.95(7) 4_465 1_455
O8 K1 K2 O10 61.33(7) 1_455 1_455
O7 K1 K2 O10 76.87(7) . 1_455
K2 K1 K2 O10 -42.27(6) 3_556 1_455
O16 K1 K2 O4 -111.5(3) . 3_656
O1 K1 K2 O4 109.9(3) 1_455 3_656
O15 K1 K2 O4 -86.7(3) . 3_656
O3 K1 K2 O4 28.2(3) 4_465 3_656
O11 K1 K2 O4 11.8(3) 4_465 3_656
O10 K1 K2 O4 111.6(3) 1_455 3_656
O2 K1 K2 O4 -33.3(3) 4_465 3_656
O8 K1 K2 O4 173.0(3) 1_455 3_656
O7 K1 K2 O4 -171.5(3) . 3_656
K2 K1 K2 O4 69.4(3) 3_556 3_656
O16 K1 K2 O3 -139.66(9) . 4_465
O1 K1 K2 O3 81.75(8) 1_455 4_465
O15 K1 K2 O3 -114.87(10) . 4_465
O11 K1 K2 O3 -16.43(8) 4_465 4_465
O10 K1 K2 O3 83.43(8) 1_455 4_465
O2 K1 K2 O3 -61.52(7) 4_465 4_465
O8 K1 K2 O3 144.77(7) 1_455 4_465
O7 K1 K2 O3 160.31(8) . 4_465
K2 K1 K2 O3 41.16(6) 3_556 4_465
O16 K1 K2 K2 179.18(8) . 3_556
O1 K1 K2 K2 40.59(6) 1_455 3_556
O15 K1 K2 K2 -156.03(8) . 3_556
O3 K1 K2 K2 -41.16(6) 4_465 3_556
O11 K1 K2 K2 -57.59(6) 4_465 3_556
O10 K1 K2 K2 42.27(6) 1_455 3_556
O2 K1 K2 K2 -102.68(5) 4_465 3_556
O8 K1 K2 K2 103.61(5) 1_455 3_556
O7 K1 K2 K2 119.15(5) . 3_556
